data_1548567
loop_
_publ_author_name
'Arkhipenko, Sergey'
'Sabatini, Marco T.'
'Batsanov, Andrei S.'
'Karaluka, Valerija'
'Sheppard, Tom D.'
'Rzepa, Henry S.'
'Whiting, Andrew'

_publ_section_title
;
 Mechanistic insights into boron-catalysed direct amidation reactions.
;
_journal_issue 4
_journal_name_full 'Chemical science'
_journal_page_first 1058
_journal_page_last 1072
_journal_paper_doi 10.1039/c7sc03595k
_journal_volume 9
_journal_year 2018
_chemical_formula_moiety 'C H2 Cl2, C26 H24 B N O2'
_chemical_formula_sum 'C27 H26 B Cl2 N O2'
_chemical_formula_weight 478.20
_chemical_melting_point 380.7(5)
_chemical_name_systematic
;
 Bis-(phenyl)borinic acid benzylaminobenzoate  
;
_space_group_crystal_system monoclinic
_space_group_IT_number 14
_space_group_name_Hall '-P 2yn'
_space_group_name_H-M_alt 'P 1 21/n 1'
_symmetry_space_group_name_Hall '-P 2yn'
_symmetry_space_group_name_H-M 'P 1 21/n 1'
_atom_sites_solution_hydrogens difmap
_atom_sites_solution_primary direct
_atom_sites_solution_secondary difmap
_audit_creation_date 2015-02-24
_audit_creation_method
;
Olex2 1.2-beta
(compiled 2015.01.26 svn.r3150 for OlexSys, GUI svn.r4998)
;
_audit_update_record
;
2017-07-17 deposited with the CCDC.
2018-01-02 downloaded from the CCDC.
;
_cell_angle_alpha 90.00
_cell_angle_beta 90.0788(17)
_cell_angle_gamma 90.00
_cell_formula_units_Z 4
_cell_length_a 14.1158(3)
_cell_length_b 8.9604(2)
_cell_length_c 18.8756(4)
_cell_measurement_reflns_used 9957
_cell_measurement_temperature 120.0
_cell_measurement_theta_max 30.16
_cell_measurement_theta_min 2.52
_cell_volume 2387.44(9)
_computing_cell_refinement 'APEX2 v.2013.4_1 (Bruker, 2013)'
_computing_data_collection 'APEX2 v.2013.4_1 (Bruker, 2013)'
_computing_data_reduction 'SAINT v8.34A (Bruker, 2013)'
_computing_molecular_graphics 'Olex2 (Dolomanov et al., 2009)'
_computing_publication_material 'Olex2 (Dolomanov et al., 2009)'
_computing_structure_refinement 'XL (Sheldrick, 2008)'
_computing_structure_solution 'XS (Sheldrick, 2008)'
_diffrn_ambient_temperature 120.0
_diffrn_detector 'Bruker PHOTON 100 CMOS'
_diffrn_detector_type 'CMOS sensor'
_diffrn_measured_fraction_theta_full 0.999
_diffrn_measured_fraction_theta_max 0.999
_diffrn_measurement_device 'Bruker D8 Venture'
_diffrn_measurement_device_type D8Venture
_diffrn_measurement_method '\f and \w scans'
_diffrn_radiation_monochromator 'focusing mirrors'
_diffrn_radiation_probe x-ray
_diffrn_radiation_type MoK\a
_diffrn_radiation_wavelength 0.71073
_diffrn_reflns_av_R_equivalents 0.0689
_diffrn_reflns_av_unetI/netI 0.0656
_diffrn_reflns_limit_h_max 19
_diffrn_reflns_limit_h_min -19
_diffrn_reflns_limit_k_max 12
_diffrn_reflns_limit_k_min -12
_diffrn_reflns_limit_l_max 25
_diffrn_reflns_limit_l_min -24
_diffrn_reflns_number 35929
_diffrn_reflns_theta_full 29.00
_diffrn_reflns_theta_max 29.00
_diffrn_reflns_theta_min 2.52
_diffrn_source 'ImuS microsource'
_diffrn_standards_number 0
_exptl_absorpt_coefficient_mu 0.297
_exptl_absorpt_correction_T_max 1.0000
_exptl_absorpt_correction_T_min 0.9141
_exptl_absorpt_correction_type multi-scan
_exptl_absorpt_process_details
;
SADABS-2014/4 (Bruker,2014/4) was used for absorption correction.
wR2(int) was 0.1203 before and 0.0541 after correction.
The Ratio of minimum to maximum transmission is 0.9141.
The \l/2 correction factor is 0.00150.
;
_exptl_crystal_colour 'clear colourless'
_exptl_crystal_colour_lustre clear
_exptl_crystal_colour_primary colourless
_exptl_crystal_density_diffrn 1.330
_exptl_crystal_density_method 'not measured'
_exptl_crystal_description needle
_exptl_crystal_F_000 1000
_exptl_crystal_recrystallization_method 'Re-crystallisation from solvent: DCM'
_exptl_crystal_size_max 0.32
_exptl_crystal_size_mid 0.11
_exptl_crystal_size_min 0.1
_refine_diff_density_max 0.351
_refine_diff_density_min -0.387
_refine_diff_density_rms 0.061
_refine_ls_extinction_method none
_refine_ls_goodness_of_fit_ref 1.015
_refine_ls_hydrogen_treatment refall
_refine_ls_matrix_type full
_refine_ls_number_parameters 402
_refine_ls_number_reflns 6345
_refine_ls_number_restraints 0
_refine_ls_restrained_S_all 1.015
_refine_ls_R_factor_all 0.0883
_refine_ls_R_factor_gt 0.0488
_refine_ls_shift/su_max 0.001
_refine_ls_shift/su_mean 0.000
_refine_ls_structure_factor_coef Fsqd
_refine_ls_weighting_details 'calc w=1/[\s^2^(Fo^2^)+(0.0400P)^2^+1.3200P] where P=(Fo^2^+2Fc^2^)/3'
_refine_ls_weighting_scheme calc
_refine_ls_wR_factor_gt 0.0972
_refine_ls_wR_factor_ref 0.1105
_reflns_number_gt 4421
_reflns_number_total 6345
_reflns_threshold_expression >2sigma(I)
_cod_data_source_file c7sc03595k2.cif
_cod_data_source_block 5c_15srv050
_cod_depositor_comments
;
The following automatic conversions were performed:

'_diffrn_radiation_probe' value 'X-ray' changed to 'x-ray' according
to
/home/data/users/saulius/crontab/automatic-downloads/rss-feeds/RSC/lib/dictionaries/cif_core.dic
dictionary named 'cif_core.dic' version 2.4.2 from 2011-04-26.

Automatic conversion script
Id: cif_fix_values 4973 2017-02-22 13:04:09Z antanas 

 Adding full bibliography for 1548566--1548579.cif.
;
_cod_database_code 1548567
_computing.bruker_data_scaling 'SADABS V2012/1 (Bruker AXS Inc.)'

_olex2_refinement_description
;
;
_olex2_submission_special_instructions 'No special instructions were received'

loop_
_space_group_symop_id
_space_group_symop_operation_xyz
1 'x, y, z'
2 '-x+1/2, y+1/2, -z+1/2'
3 '-x, -y, -z'
4 'x-1/2, -y-1/2, z-1/2'

loop_
_atom_site_label
_atom_site_type_symbol
_atom_site_fract_x
_atom_site_fract_y
_atom_site_fract_z
_atom_site_U_iso_or_equiv
_atom_site_adp_type
_atom_site_occupancy
_atom_site_calc_flag
Cl1 Cl 0.66909(4) 0.30124(7) 0.24053(3) 0.03273(14) Uani 1 d
Cl2 Cl 0.72713(4) 0.51359(6) 0.13138(3) 0.03576(15) Uani 1 d
C1S C 0.63097(15) 0.4344(3) 0.17770(13) 0.0300(5) Uani 1 d
H1SA H 0.5903(16) 0.377(3) 0.1450(12) 0.033(6) Uiso 1 d
H1SB H 0.6013(17) 0.514(3) 0.2022(13) 0.042(7) Uiso 1 d
O1 O 0.32007(8) 0.67943(13) 0.10343(6) 0.0125(3) Uani 1 d
O2 O 0.24982(8) 0.84930(13) 0.17254(6) 0.0156(3) Uani 1 d
N1 N 0.24625(10) 0.54138(18) 0.20547(8) 0.0127(3) Uani 1 d
C1 C 0.16802(12) 0.4575(2) 0.16815(10) 0.0162(4) Uani 1 d
C2 C 0.11225(12) 0.5544(2) 0.11841(9) 0.0153(4) Uani 1 d
C3 C 0.13372(13) 0.5599(2) 0.04652(10) 0.0205(4) Uani 1 d
C4 C 0.08373(14) 0.6521(3) 0.00160(11) 0.0274(5) Uani 1 d
C5 C 0.01213(14) 0.7412(3) 0.02764(11) 0.0291(5) Uani 1 d
C6 C -0.01075(14) 0.7358(2) 0.09855(11) 0.0262(5) Uani 1 d
C7 C 0.03867(13) 0.6419(2) 0.14360(10) 0.0196(4) Uani 1 d
C8 C 0.27920(11) 0.80850(19) 0.11436(9) 0.0119(3) Uani 1 d
C9 C 0.26956(11) 0.90224(19) 0.04982(9) 0.0126(3) Uani 1 d
C10 C 0.29690(13) 0.8492(2) -0.01619(10) 0.0196(4) Uani 1 d
C11 C 0.28767(15) 0.9387(2) -0.07553(11) 0.0263(5) Uani 1 d
C12 C 0.25238(14) 1.0815(2) -0.06926(11) 0.0241(4) Uani 1 d
C13 C 0.22500(14) 1.1354(2) -0.00385(11) 0.0221(4) Uani 1 d
C14 C 0.23299(13) 1.0461(2) 0.05569(10) 0.0174(4) Uani 1 d
C15 C 0.38199(11) 0.42073(19) 0.12910(9) 0.0120(3) Uani 1 d
C16 C 0.39709(12) 0.2950(2) 0.17180(10) 0.0156(4) Uani 1 d
C17 C 0.43663(13) 0.1647(2) 0.14588(10) 0.0187(4) Uani 1 d
C18 C 0.46383(13) 0.1566(2) 0.07560(11) 0.0213(4) Uani 1 d
C19 C 0.45023(14) 0.2785(2) 0.03204(11) 0.0225(4) Uani 1 d
C20 C 0.40935(13) 0.4083(2) 0.05829(9) 0.0168(4) Uani 1 d
C21 C 0.42107(11) 0.64568(19) 0.21580(9) 0.0126(3) Uani 1 d
C22 C 0.43871(13) 0.5906(2) 0.28402(9) 0.0157(4) Uani 1 d
C23 C 0.51265(13) 0.6446(2) 0.32557(10) 0.0208(4) Uani 1 d
C24 C 0.57161(13) 0.7548(2) 0.29995(10) 0.0227(4) Uani 1 d
C25 C 0.55618(13) 0.8120(2) 0.23256(10) 0.0198(4) Uani 1 d
C26 C 0.48228(12) 0.7576(2) 0.19156(10) 0.0153(4) Uani 1 d
B1 B 0.34338(13) 0.5738(2) 0.16289(10) 0.0116(4) Uani 1 d
H1A H 0.2241(14) 0.630(2) 0.2178(10) 0.017(5) Uiso 1 d
H1B H 0.2586(15) 0.490(2) 0.2446(12) 0.027(6) Uiso 1 d
H1C H 0.1278(13) 0.417(2) 0.2051(10) 0.012(5) Uiso 1 d
H1D H 0.1975(13) 0.376(2) 0.1425(10) 0.015(5) Uiso 1 d
H3 H 0.1845(15) 0.500(2) 0.0285(11) 0.027(6) Uiso 1 d
H4 H 0.0999(14) 0.654(2) -0.0473(12) 0.026(6) Uiso 1 d
H5 H -0.0212(15) 0.804(3) -0.0033(12) 0.030(6) Uiso 1 d
H6 H -0.0604(17) 0.795(3) 0.1148(12) 0.040(7) Uiso 1 d
H7 H 0.0216(14) 0.638(2) 0.1921(11) 0.022(5) Uiso 1 d
H10 H 0.3204(13) 0.753(2) -0.0195(10) 0.014(5) Uiso 1 d
H11 H 0.3034(16) 0.901(3) -0.1212(13) 0.039(7) Uiso 1 d
H12 H 0.2484(15) 1.143(3) -0.1110(12) 0.034(6) Uiso 1 d
H13 H 0.2016(14) 1.238(3) -0.0002(11) 0.025(6) Uiso 1 d
H14 H 0.2127(14) 1.082(2) 0.1003(11) 0.022(5) Uiso 1 d
H16 H 0.3808(14) 0.299(2) 0.2208(11) 0.018(5) Uiso 1 d
H17 H 0.4445(14) 0.079(2) 0.1763(11) 0.021(5) Uiso 1 d
H18 H 0.4918(15) 0.067(3) 0.0571(11) 0.030(6) Uiso 1 d
H19 H 0.4696(15) 0.277(2) -0.0163(12) 0.027(6) Uiso 1 d
H20 H 0.4023(13) 0.495(2) 0.0284(10) 0.013(5) Uiso 1 d
H22 H 0.4002(14) 0.512(2) 0.3025(11) 0.021(5) Uiso 1 d
H23 H 0.5228(15) 0.605(3) 0.3722(12) 0.031(6) Uiso 1 d
H24 H 0.6218(15) 0.793(2) 0.3284(11) 0.026(6) Uiso 1 d
H25 H 0.5968(14) 0.889(2) 0.2149(10) 0.021(5) Uiso 1 d
H26 H 0.4731(13) 0.797(2) 0.1466(10) 0.014(5) Uiso 1 d

loop_
_atom_site_aniso_label
_atom_site_aniso_U_11
_atom_site_aniso_U_22
_atom_site_aniso_U_33
_atom_site_aniso_U_23
_atom_site_aniso_U_13
_atom_site_aniso_U_12
Cl1 0.0343(3) 0.0420(3) 0.0219(3) 0.0040(2) 0.0022(2) 0.0040(2)
Cl2 0.0365(3) 0.0307(3) 0.0401(3) 0.0057(2) 0.0106(2) 0.0020(2)
C1S 0.0221(10) 0.0334(13) 0.0345(13) 0.0028(10) 0.0027(9) 0.0061(10)
O1 0.0162(6) 0.0105(6) 0.0108(6) 0.0016(5) 0.0016(5) 0.0020(5)
O2 0.0201(6) 0.0145(6) 0.0122(6) -0.0014(5) 0.0032(5) 0.0022(5)
N1 0.0145(7) 0.0122(8) 0.0113(7) 0.0011(6) 0.0013(6) 0.0017(6)
C1 0.0142(8) 0.0142(9) 0.0203(9) 0.0013(8) 0.0013(7) -0.0037(7)
C2 0.0138(8) 0.0152(9) 0.0168(9) -0.0010(7) -0.0018(7) -0.0040(7)
C3 0.0181(9) 0.0250(10) 0.0185(10) -0.0037(8) 0.0019(7) -0.0034(8)
C4 0.0237(10) 0.0424(13) 0.0162(10) 0.0045(9) 0.0000(8) -0.0064(9)
C5 0.0220(10) 0.0371(13) 0.0283(11) 0.0135(10) -0.0064(9) 0.0004(9)
C6 0.0191(10) 0.0307(12) 0.0289(11) 0.0008(9) -0.0009(8) 0.0072(9)
C7 0.0182(9) 0.0258(10) 0.0149(9) -0.0009(8) 0.0007(7) 0.0001(8)
C8 0.0125(8) 0.0099(8) 0.0133(8) -0.0007(7) 0.0002(6) -0.0028(6)
C9 0.0116(8) 0.0127(8) 0.0135(8) 0.0013(7) 0.0002(6) 0.0001(6)
C10 0.0255(10) 0.0170(10) 0.0162(9) 0.0017(8) 0.0031(7) 0.0050(8)
C11 0.0356(11) 0.0305(12) 0.0127(10) 0.0040(9) 0.0035(8) 0.0071(9)
C12 0.0264(10) 0.0250(11) 0.0209(10) 0.0113(9) -0.0011(8) 0.0034(8)
C13 0.0236(10) 0.0158(10) 0.0269(11) 0.0061(8) -0.0018(8) 0.0050(8)
C14 0.0195(9) 0.0154(9) 0.0175(9) 0.0002(7) 0.0013(7) 0.0008(7)
C15 0.0103(8) 0.0123(8) 0.0133(8) -0.0006(7) -0.0001(6) -0.0013(6)
C16 0.0170(9) 0.0152(9) 0.0147(9) -0.0009(7) 0.0015(7) 0.0007(7)
C17 0.0205(9) 0.0128(9) 0.0228(10) 0.0019(8) -0.0018(7) 0.0015(7)
C18 0.0211(10) 0.0155(10) 0.0274(11) -0.0083(8) 0.0035(8) 0.0035(8)
C19 0.0266(10) 0.0222(11) 0.0185(10) -0.0051(8) 0.0073(8) 0.0017(8)
C20 0.0203(9) 0.0154(9) 0.0146(9) 0.0008(8) 0.0026(7) -0.0001(7)
C21 0.0132(8) 0.0113(8) 0.0132(8) -0.0028(7) 0.0032(6) 0.0030(7)
C22 0.0175(9) 0.0157(9) 0.0139(9) -0.0019(7) 0.0033(7) 0.0004(7)
C23 0.0226(10) 0.0273(11) 0.0126(9) -0.0029(8) -0.0011(7) -0.0009(8)
C24 0.0179(9) 0.0295(11) 0.0206(10) -0.0080(9) -0.0013(8) -0.0046(8)
C25 0.0156(9) 0.0189(10) 0.0248(10) -0.0037(8) 0.0056(7) -0.0052(8)
C26 0.0176(9) 0.0136(9) 0.0149(9) 0.0000(7) 0.0032(7) 0.0015(7)
B1 0.0131(9) 0.0117(9) 0.0100(9) 0.0015(7) 0.0021(7) 0.0001(7)

loop_
_atom_type_symbol
_atom_type_description
_atom_type_scat_dispersion_real
_atom_type_scat_dispersion_imag
_atom_type_scat_source
C C 0.0033 0.0016 'International Tables Vol C Tables 4.2.6.8 and 6.1.1.4'
H H 0.0000 0.0000 'International Tables Vol C Tables 4.2.6.8 and 6.1.1.4'
B B 0.0013 0.0007 'International Tables Vol C Tables 4.2.6.8 and 6.1.1.4'
Cl Cl 0.1484 0.1585 'International Tables Vol C Tables 4.2.6.8 and 6.1.1.4'
N N 0.0061 0.0033 'International Tables Vol C Tables 4.2.6.8 and 6.1.1.4'
O O 0.0106 0.0060 'International Tables Vol C Tables 4.2.6.8 and 6.1.1.4'

loop_
_geom_angle_atom_site_label_1
_geom_angle_atom_site_label_2
_geom_angle_atom_site_label_3
_geom_angle
Cl1 C1S H1SA 104.2(13)
Cl1 C1S H1SB 108.3(15)
Cl2 C1S Cl1 111.76(12)
Cl2 C1S H1SA 110.2(13)
Cl2 C1S H1SB 106.4(15)
H1SA C1S H1SB 116(2)
C8 O1 B1 122.30(13)
C1 N1 B1 118.55(14)
C1 N1 H1A 108.2(13)
C1 N1 H1B 106.0(14)
B1 N1 H1A 105.6(13)
B1 N1 H1B 109.9(14)
H1A N1 H1B 108.3(19)
N1 C1 H1C 106.2(11)
N1 C1 H1D 107.0(11)
C2 C1 N1 112.74(15)
C2 C1 H1C 111.0(11)
C2 C1 H1D 110.4(11)
H1C C1 H1D 109.3(16)
C3 C2 C1 121.02(17)
C7 C2 C1 120.35(17)
C7 C2 C3 118.63(17)
C2 C3 H3 119.4(13)
C4 C3 C2 120.60(19)
C4 C3 H3 119.9(13)
C3 C4 C5 120.18(19)
C3 C4 H4 118.9(13)
C5 C4 H4 120.9(13)
C4 C5 H5 119.5(14)
C6 C5 C4 119.9(2)
C6 C5 H5 120.5(14)
C5 C6 C7 119.9(2)
C5 C6 H6 118.5(15)
C7 C6 H6 121.6(15)
C2 C7 H7 120.3(12)
C6 C7 C2 120.70(18)
C6 C7 H7 119.0(12)
O1 C8 C9 114.21(14)
O2 C8 O1 123.55(15)
O2 C8 C9 122.23(15)
C10 C9 C8 121.14(16)
C10 C9 C14 119.43(16)
C14 C9 C8 119.43(15)
C9 C10 H10 118.6(12)
C11 C10 C9 120.14(18)
C11 C10 H10 121.3(12)
C10 C11 H11 120.2(15)
C12 C11 C10 120.15(19)
C12 C11 H11 119.6(14)
C11 C12 C13 120.18(18)
C11 C12 H12 119.0(14)
C13 C12 H12 120.8(14)
C12 C13 C14 120.08(18)
C12 C13 H13 119.0(12)
C14 C13 H13 120.9(12)
C9 C14 H14 119.8(13)
C13 C14 C9 120.01(17)
C13 C14 H14 120.2(13)
C16 C15 B1 120.60(15)
C20 C15 C16 116.38(16)
C20 C15 B1 122.83(16)
C15 C16 H16 119.5(12)
C17 C16 C15 122.41(17)
C17 C16 H16 118.1(12)
C16 C17 H17 120.5(12)
C18 C17 C16 119.74(18)
C18 C17 H17 119.7(12)
C17 C18 H18 120.6(13)
C19 C18 C17 119.40(18)
C19 C18 H18 120.0(13)
C18 C19 C20 120.48(18)
C18 C19 H19 121.0(13)
C20 C19 H19 118.5(13)
C15 C20 H20 117.8(11)
C19 C20 C15 121.58(18)
C19 C20 H20 120.5(11)
C22 C21 B1 123.17(15)
C26 C21 C22 116.32(16)
C26 C21 B1 120.11(15)
C21 C22 H22 119.6(12)
C23 C22 C21 121.85(17)
C23 C22 H22 118.5(12)
C22 C23 H23 119.8(13)
C24 C23 C22 120.26(18)
C24 C23 H23 119.9(13)
C23 C24 C25 119.45(18)
C23 C24 H24 120.5(13)
C25 C24 H24 120.0(13)
C24 C25 H25 119.5(12)
C26 C25 C24 119.89(18)
C26 C25 H25 120.6(12)
C21 C26 H26 119.1(12)
C25 C26 C21 122.23(18)
C25 C26 H26 118.7(12)
O1 B1 N1 107.41(13)
O1 B1 C15 108.34(13)
O1 B1 C21 110.98(14)
C15 B1 N1 109.39(14)
C15 B1 C21 110.79(14)
C21 B1 N1 109.86(13)

loop_
_geom_bond_atom_site_label_1
_geom_bond_atom_site_label_2
_geom_bond_distance
Cl1 C1S 1.766(2)
Cl2 C1S 1.765(2)
C1S H1SA 0.99(2)
C1S H1SB 0.95(3)
O1 C8 1.309(2)
O1 B1 1.504(2)
O2 C8 1.230(2)
N1 C1 1.509(2)
N1 B1 1.617(2)
N1 H1A 0.89(2)
N1 H1B 0.89(2)
C1 C2 1.501(3)
C1 H1C 0.971(19)
C1 H1D 0.97(2)
C2 C3 1.392(3)
C2 C7 1.386(3)
C3 C4 1.378(3)
C3 H3 0.96(2)
C4 C5 1.379(3)
C4 H4 0.95(2)
C5 C6 1.378(3)
C5 H5 0.94(2)
C6 C7 1.384(3)
C6 H6 0.93(2)
C7 H7 0.95(2)
C8 C9 1.486(2)
C9 C10 1.389(2)
C9 C14 1.393(2)
C10 C11 1.384(3)
C10 H10 0.93(2)
C11 C12 1.378(3)
C11 H11 0.95(2)
C12 C13 1.381(3)
C12 H12 0.97(2)
C13 C14 1.384(3)
C13 H13 0.98(2)
C14 H14 0.95(2)
C15 C16 1.402(2)
C15 C20 1.396(2)
C15 B1 1.608(3)
C16 C17 1.384(3)
C16 H16 0.95(2)
C17 C18 1.383(3)
C17 H17 0.97(2)
C18 C19 1.381(3)
C18 H18 0.96(2)
C19 C20 1.390(3)
C19 H19 0.95(2)
C20 H20 0.966(19)
C21 C22 1.401(2)
C21 C26 1.401(2)
C21 B1 1.616(3)
C22 C23 1.392(3)
C22 H22 0.96(2)
C23 C24 1.379(3)
C23 H23 0.96(2)
C24 C25 1.389(3)
C24 H24 0.95(2)
C25 C26 1.387(3)
C25 H25 0.96(2)
C26 H26 0.929(19)

loop_
_geom_hbond_atom_site_label_D
_geom_hbond_atom_site_label_H
_geom_hbond_atom_site_label_A
_geom_hbond_distance_DH
_geom_hbond_distance_HA
_geom_hbond_distance_DA
_geom_hbond_angle_DHA
_geom_hbond_site_symmetry_A
N1 H1A O2 0.89(2) 2.17(2) 2.829(2) 130.5(17) .
N1 H1B O2 0.89(2) 2.01(2) 2.875(2) 164(2) 2_545

loop_
_geom_torsion_atom_site_label_1
_geom_torsion_atom_site_label_2
_geom_torsion_atom_site_label_3
_geom_torsion_atom_site_label_4
_geom_torsion
C1 N1 B1 O1 66.27(19)
C3 C2 C1 N1 95.7(2)
C7 C2 C1 N1 -83.6(2)
C8 O1 B1 N1 55.78(19)
C15 B1 O1 C8 173.84(13)
C15 B1 N1 C1 -51.1(2)
C15 B1 C21 C22 -75.9(2)
C15 B1 C21 C26 96.63(18)
C16 C15 B1 O1 -171.34(14)
C16 C15 B1 N1 -54.5(2)
C20 C15 B1 O1 14.0(2)
C20 C15 B1 N1 130.75(17)
C21 B1 O1 C8 -64.32(18)
C21 B1 N1 C1 -172.92(14)
C21 B1 C15 C16 66.7(2)
C21 B1 C15 C20 -108.00(18)
C22 C21 B1 O1 163.67(15)
C22 C21 B1 N1 45.0(2)
C26 C21 B1 O1 -23.8(2)
C26 C21 B1 N1 -142.39(16)
B1 N1 C1 C2 -78.95(19)
